data_1555660
loop_
_publ_author_name
'Zhou, Jinchuan'
'Zhang, Jiaozhen'
'Li, Ruijuan'
'Liu, Jun'
'Fan, Peihong'
'Li, Yi'
'Ji, Mei'
'Dong, Yiwen'
'Yuan, Huiqing'
'Lou, Hongxiang'

_publ_section_title
;
 Hapmnioides A-C, Rearranged Labdane-Type Diterpenoids from the Chinese
 Liverwort Haplomitrium mnioides.
;
_journal_issue 17
_journal_name_full 'Organic letters'
_journal_page_first 4274
_journal_page_last 4276
_journal_paper_doi 10.1021/acs.orglett.6b01854
_journal_volume 18
_journal_year 2016
_chemical_formula_sum 'C20 H20 O6'
_chemical_formula_weight 356.36
_space_group_IT_number 19
_space_group_name_Hall 'P 2ac 2ab'
_space_group_name_H-M_alt 'P 21 21 21'
_symmetry_cell_setting orthorhombic
_symmetry_space_group_name_H-M 'P 21 21 21'
_atom_sites_solution_hydrogens geom
_atom_sites_solution_primary direct
_atom_sites_solution_secondary difmap
_audit_creation_method SHELXL-97
_cell_angle_alpha 90.00
_cell_angle_beta 90.00
_cell_angle_gamma 90.00
_cell_formula_units_Z 4
_cell_length_a 10.2949(4)
_cell_length_b 10.4128(5)
_cell_length_c 16.2831(7)
_cell_measurement_reflns_used 1365
_cell_measurement_temperature 293(2)
_cell_measurement_theta_max 71.3030
_cell_measurement_theta_min 4.2400
_cell_volume 1745.53(13)
_computing_cell_refinement 'Bruker FRAMBO'
_computing_data_collection 'Bruker FRAMBO'
_computing_data_reduction 'Bruker SAINT'
_computing_molecular_graphics 'Bruker SHELXTL'
_computing_publication_material 'Bruker SHELXTL'
_computing_structure_refinement 'SHELXL-97 (Sheldrick, 1997)'
_computing_structure_solution 'SHELXS-97 (Sheldrick, 1990)'
_diffrn_ambient_temperature 293(2)
_diffrn_measured_fraction_theta_full 0.998
_diffrn_measured_fraction_theta_max 0.998
_diffrn_measurement_device_type 'CCD area detector'
_diffrn_measurement_method 'phi and omega scans'
_diffrn_radiation_monochromator graphite
_diffrn_radiation_source 'fine-focus sealed tube'
_diffrn_radiation_type CuK\a
_diffrn_radiation_wavelength 1.54178
_diffrn_reflns_av_R_equivalents 0.0239
_diffrn_reflns_av_sigmaI/netI 0.0461
_diffrn_reflns_limit_h_max 12
_diffrn_reflns_limit_h_min -12
_diffrn_reflns_limit_k_max 12
_diffrn_reflns_limit_k_min -9
_diffrn_reflns_limit_l_max 19
_diffrn_reflns_limit_l_min -13
_diffrn_reflns_number 3936
_diffrn_reflns_theta_full 66.96
_diffrn_reflns_theta_max 66.96
_diffrn_reflns_theta_min 5.04
_exptl_absorpt_coefficient_mu 0.833
_exptl_absorpt_correction_T_max 0.7882
_exptl_absorpt_correction_T_min 0.7317
_exptl_absorpt_correction_type multi-scan
_exptl_absorpt_process_details sadabs
_exptl_crystal_density_diffrn 1.356
_exptl_crystal_density_method 'not measured'
_exptl_crystal_F_000 752
_exptl_crystal_size_max 0.40
_exptl_crystal_size_mid 0.32
_exptl_crystal_size_min 0.30
_refine_diff_density_max 0.135
_refine_diff_density_min -0.170
_refine_diff_density_rms 0.039
_refine_ls_abs_structure_details 'Flack H D (1983), Acta Cryst. A39, 876-881'
_refine_ls_abs_structure_Flack 0.0(3)
_refine_ls_extinction_method none
_refine_ls_goodness_of_fit_ref 1.026
_refine_ls_hydrogen_treatment mixed
_refine_ls_matrix_type full
_refine_ls_number_parameters 238
_refine_ls_number_reflns 2619
_refine_ls_number_restraints 0
_refine_ls_restrained_S_all 1.026
_refine_ls_R_factor_all 0.0529
_refine_ls_R_factor_gt 0.0436
_refine_ls_shift/su_max 0.001
_refine_ls_shift/su_mean 0.000
_refine_ls_structure_factor_coef Fsqd
_refine_ls_weighting_details 'calc w=1/[\s^2^(Fo^2^)+(0.0477P)^2^+0.0000P] where P=(Fo^2^+2Fc^2^)/3'
_refine_ls_weighting_scheme calc
_refine_ls_wR_factor_gt 0.0989
_refine_ls_wR_factor_ref 0.1071
_reflns_number_gt 2228
_reflns_number_total 2619
_reflns_threshold_expression >2sigma(I)
_cod_data_source_file ol6b01854_si_003.cif
_cod_data_source_block 150111e
_cod_depositor_comments
;
The following automatic conversions were performed:

data item '_symmetry_cell_setting' value 'Orthorhombic' was changed
to 'orthorhombic' in accordance with the
/home/saulius/struct/COD-crude-data/automatic-downloads/DataCite-retrospective/ACS/depositions/lib/dictionaries/cif_core.dic
dictionary named 'cif_core.dic' version 2.4.2 last updated on
2011-04-26.

Automatic conversion script
Id: cif_fix_values 6909 2019-04-08 15:41:33Z antanas 
;
_cod_original_sg_symbol_H-M P2(1)2(1)2(1)
_cod_database_code 1555660

loop_
_symmetry_equiv_pos_as_xyz
'x, y, z'
'-x+1/2, -y, z+1/2'
'-x, y+1/2, -z+1/2'
'x+1/2, -y+1/2, -z'

loop_
_atom_site_label
_atom_site_type_symbol
_atom_site_fract_x
_atom_site_fract_y
_atom_site_fract_z
_atom_site_U_iso_or_equiv
_atom_site_adp_type
_atom_site_occupancy
_atom_site_symmetry_multiplicity
_atom_site_calc_flag
_atom_site_refinement_flags
O1 O 0.07601(19) 0.0465(2) 1.05211(11) 0.0486(5) Uani 1 1 d .
O2 O 0.2790(2) 0.0725(2) 1.08732(12) 0.0600(6) Uani 1 1 d .
O3 O 0.32730(18) -0.16059(18) 0.78822(12) 0.0468(5) Uani 1 1 d .
O4 O 0.1876(2) -0.3152(2) 0.75539(16) 0.0697(7) Uani 1 1 d .
O5 O 0.3806(2) -0.2050(2) 1.00497(17) 0.0758(8) Uani 1 1 d .
O6 O -0.3429(2) 0.1311(3) 1.03572(19) 0.0805(8) Uani 1 1 d .
C1 C 0.2026(3) 0.0479(3) 1.03329(16) 0.0422(6) Uani 1 1 d .
C2 C 0.2430(2) 0.0246(3) 0.94711(16) 0.0354(6) Uani 1 1 d .
C3 C 0.3842(2) 0.0001(3) 0.93379(16) 0.0385(6) Uani 1 1 d .
H3 H 0.4313 0.0592 0.9699 0.046 Uiso 1 1 calc R
C4 C 0.4305(3) -0.1351(3) 0.9552(2) 0.0500(7) Uani 1 1 d .
C5 C 0.5482(3) -0.1650(3) 0.9030(2) 0.0590(9) Uani 1 1 d .
H5A H 0.5368 -0.2461 0.8747 0.071 Uiso 1 1 calc R
H5B H 0.6255 -0.1704 0.9369 0.071 Uiso 1 1 calc R
C6 C 0.5603(3) -0.0549(3) 0.8413(2) 0.0549(8) Uani 1 1 d .
H6A H 0.5716 -0.0886 0.7863 0.066 Uiso 1 1 calc R
H6B H 0.6347 -0.0017 0.8546 0.066 Uiso 1 1 calc R
C7 C 0.4326(3) 0.0258(3) 0.84655(17) 0.0418(6) Uani 1 1 d .
C8 C 0.3329(3) -0.0201(3) 0.78435(16) 0.0397(6) Uani 1 1 d .
H8 H 0.3615 0.0053 0.7293 0.048 Uiso 1 1 calc R
C9 C 0.1900(2) 0.0240(3) 0.79645(15) 0.0379(6) Uani 1 1 d .
C10 C 0.1570(3) 0.0394(2) 0.88632(15) 0.0351(6) Uani 1 1 d .
C11 C 0.0189(2) 0.0741(3) 0.90830(16) 0.0394(6) Uani 1 1 d .
H11A H 0.0110 0.1665 0.9141 0.047 Uiso 1 1 calc R
H11B H -0.0394 0.0464 0.8650 0.047 Uiso 1 1 calc R
C12 C -0.0171(3) 0.0093(3) 0.98795(16) 0.0419(6) Uani 1 1 d .
H12 H -0.0127 -0.0839 0.9802 0.050 Uiso 1 1 calc R
C13 C 0.2078(3) -0.2030(3) 0.76732(17) 0.0462(7) Uani 1 1 d .
C14 C 0.1161(3) -0.0931(3) 0.76201(17) 0.0430(7) Uani 1 1 d .
H14A H 0.0387 -0.1099 0.7943 0.052 Uiso 1 1 calc R
H14B H 0.0906 -0.0781 0.7055 0.052 Uiso 1 1 calc R
C15 C -0.2313(3) 0.1283(3) 0.9905(2) 0.0616(9) Uani 1 1 d .
H15 H -0.2158 0.1794 0.9447 0.074 Uiso 1 1 calc R
C16 C -0.1478(3) 0.0431(3) 1.02036(18) 0.0467(7) Uani 1 1 d .
C17 C -0.2096(3) -0.0129(4) 1.0902(2) 0.0682(10) Uani 1 1 d .
H17 H -0.1759 -0.0761 1.1244 0.082 Uiso 1 1 calc R
C18 C -0.3252(4) 0.0433(5) 1.0963(3) 0.0821(12) Uani 1 1 d .
H18 H -0.3860 0.0249 1.1369 0.099 Uiso 1 1 calc R
C19 C 0.4605(3) 0.1690(3) 0.8328(2) 0.0576(8) Uani 1 1 d .
H19A H 0.4874 0.1824 0.7770 0.086 Uiso 1 1 calc R
H19B H 0.5284 0.1963 0.8693 0.086 Uiso 1 1 calc R
H19C H 0.3833 0.2179 0.8435 0.086 Uiso 1 1 calc R
C20 C 0.1568(3) 0.1462(3) 0.74804(18) 0.0534(8) Uani 1 1 d .
H20A H 0.0645 0.1589 0.7482 0.080 Uiso 1 1 calc R
H20B H 0.1868 0.1374 0.6925 0.080 Uiso 1 1 calc R
H20C H 0.1985 0.2187 0.7732 0.080 Uiso 1 1 calc R

loop_
_atom_site_aniso_label
_atom_site_aniso_U_11
_atom_site_aniso_U_22
_atom_site_aniso_U_33
_atom_site_aniso_U_23
_atom_site_aniso_U_13
_atom_site_aniso_U_12
O1 0.0462(11) 0.0670(13) 0.0327(9) 0.0001(10) 0.0043(9) 0.0050(10)
O2 0.0595(13) 0.0856(17) 0.0349(10) -0.0031(12) -0.0097(10) 0.0021(13)
O3 0.0398(10) 0.0477(11) 0.0528(12) -0.0105(10) -0.0058(9) 0.0041(9)
O4 0.0678(15) 0.0535(13) 0.0879(17) -0.0157(14) -0.0206(14) -0.0044(12)
O5 0.0806(17) 0.0603(14) 0.0866(17) 0.0256(15) 0.0096(15) 0.0163(13)
O6 0.0502(13) 0.0918(19) 0.099(2) -0.0170(17) 0.0162(14) 0.0148(14)
C1 0.0466(16) 0.0459(15) 0.0340(14) 0.0045(12) -0.0030(13) 0.0036(14)
C2 0.0379(14) 0.0351(13) 0.0332(12) -0.0001(12) -0.0003(11) -0.0014(11)
C3 0.0363(13) 0.0424(15) 0.0367(14) -0.0002(12) -0.0059(11) -0.0017(12)
C4 0.0433(15) 0.0537(17) 0.0531(17) 0.0021(16) -0.0120(15) 0.0069(15)
C5 0.0439(17) 0.069(2) 0.064(2) -0.0065(18) -0.0074(16) 0.0150(17)
C6 0.0335(15) 0.070(2) 0.0608(18) -0.0159(18) 0.0004(14) -0.0026(15)
C7 0.0325(13) 0.0505(16) 0.0424(14) -0.0021(14) 0.0031(12) -0.0045(13)
C8 0.0385(14) 0.0441(15) 0.0365(13) -0.0008(13) 0.0035(12) -0.0007(13)
C9 0.0350(14) 0.0489(16) 0.0299(12) 0.0034(12) -0.0004(11) 0.0017(13)
C10 0.0370(14) 0.0354(13) 0.0328(12) 0.0010(11) 0.0009(11) -0.0010(11)
C11 0.0380(13) 0.0458(15) 0.0345(13) -0.0037(13) -0.0011(12) 0.0060(12)
C12 0.0446(15) 0.0422(14) 0.0389(14) -0.0009(13) 0.0040(13) 0.0017(13)
C13 0.0405(15) 0.0599(18) 0.0383(14) -0.0066(15) -0.0065(13) -0.0053(14)
C14 0.0350(14) 0.0624(18) 0.0315(13) -0.0029(14) -0.0015(12) -0.0017(13)
C15 0.0443(17) 0.064(2) 0.077(2) -0.0012(19) 0.0104(17) 0.0036(16)
C16 0.0442(16) 0.0473(15) 0.0485(16) -0.0065(14) 0.0067(13) 0.0009(14)
C17 0.063(2) 0.076(2) 0.066(2) 0.010(2) 0.0276(19) 0.003(2)
C18 0.057(2) 0.110(3) 0.079(3) -0.017(3) 0.032(2) -0.005(2)
C19 0.0579(19) 0.0575(19) 0.0574(19) 0.0020(16) 0.0056(17) -0.0163(17)
C20 0.0580(18) 0.0589(18) 0.0432(16) 0.0098(14) 0.0015(15) 0.0097(16)

loop_
_atom_type_symbol
_atom_type_description
_atom_type_scat_dispersion_real
_atom_type_scat_dispersion_imag
_atom_type_scat_source
C C 0.0181 0.0091 'International Tables Vol C Tables 4.2.6.8 and 6.1.1.4'
H H 0.0000 0.0000 'International Tables Vol C Tables 4.2.6.8 and 6.1.1.4'
O O 0.0492 0.0322 'International Tables Vol C Tables 4.2.6.8 and 6.1.1.4'

loop_
_geom_angle_atom_site_label_1
_geom_angle_atom_site_label_2
_geom_angle_atom_site_label_3
_geom_angle
C1 O1 C12 118.4(2)
C13 O3 C8 110.5(2)
C18 O6 C15 105.4(3)
O2 C1 O1 118.0(3)
O2 C1 C2 122.8(3)
O1 C1 C2 119.2(2)
C10 C2 C1 119.7(2)
C10 C2 C3 123.9(2)
C1 C2 C3 116.0(2)
C2 C3 C4 115.4(2)
C2 C3 C7 115.0(2)
C4 C3 C7 105.8(2)
C2 C3 H3 106.7
C4 C3 H3 106.7
C7 C3 H3 106.7
O5 C4 C5 126.5(3)
O5 C4 C3 125.3(3)
C5 C4 C3 108.2(3)
C4 C5 C6 106.2(3)
C4 C5 H5A 110.5
C6 C5 H5A 110.5
C4 C5 H5B 110.5
C6 C5 H5B 110.5
H5A C5 H5B 108.7
C5 C6 C7 107.4(2)
C5 C6 H6A 110.2
C7 C6 H6A 110.2
C5 C6 H6B 110.2
C7 C6 H6B 110.2
H6A C6 H6B 108.5
C8 C7 C3 110.2(2)
C8 C7 C19 109.6(3)
C3 C7 C19 111.5(2)
C8 C7 C6 111.3(2)
C3 C7 C6 103.3(2)
C19 C7 C6 110.9(2)
O3 C8 C7 108.2(2)
O3 C8 C9 104.7(2)
C7 C8 C9 117.5(2)
O3 C8 H8 108.7
C7 C8 H8 108.7
C9 C8 H8 108.7
C10 C9 C20 111.1(2)
C10 C9 C14 109.0(2)
C20 C9 C14 111.0(2)
C10 C9 C8 111.5(2)
C20 C9 C8 113.0(2)
C14 C9 C8 100.8(2)
C2 C10 C11 118.4(2)
C2 C10 C9 123.8(2)
C11 C10 C9 117.8(2)
C12 C11 C10 109.2(2)
C12 C11 H11A 109.8
C10 C11 H11A 109.8
C12 C11 H11B 109.8
C10 C11 H11B 109.8
H11A C11 H11B 108.3
O1 C12 C16 106.0(2)
O1 C12 C11 109.4(2)
C16 C12 C11 114.9(2)
O1 C12 H12 108.8
C16 C12 H12 108.8
C11 C12 H12 108.8
O4 C13 O3 121.0(3)
O4 C13 C14 129.0(3)
O3 C13 C14 110.0(2)
C13 C14 C9 105.9(2)
C13 C14 H14A 110.6
C9 C14 H14A 110.6
C13 C14 H14B 110.6
C9 C14 H14B 110.6
H14A C14 H14B 108.7
C16 C15 O6 111.2(3)
C16 C15 H15 124.4
O6 C15 H15 124.4
C15 C16 C17 106.0(3)
C15 C16 C12 127.9(3)
C17 C16 C12 126.1(3)
C18 C17 C16 106.2(4)
C18 C17 H17 126.9
C16 C17 H17 126.9
C17 C18 O6 111.2(3)
C17 C18 H18 124.4
O6 C18 H18 124.4
C7 C19 H19A 109.5
C7 C19 H19B 109.5
H19A C19 H19B 109.5
C7 C19 H19C 109.5
H19A C19 H19C 109.5
H19B C19 H19C 109.5
C9 C20 H20A 109.5
C9 C20 H20B 109.5
H20A C20 H20B 109.5
C9 C20 H20C 109.5
H20A C20 H20C 109.5
H20B C20 H20C 109.5

loop_
_geom_bond_atom_site_label_1
_geom_bond_atom_site_label_2
_geom_bond_distance
O1 C1 1.339(3)
O1 C12 1.470(3)
O2 C1 1.207(3)
O3 C13 1.351(3)
O3 C8 1.465(3)
O4 C13 1.203(3)
O5 C4 1.204(4)
O6 C18 1.357(5)
O6 C15 1.365(4)
C1 C2 1.484(4)
C2 C10 1.337(3)
C2 C3 1.492(3)
C3 C4 1.526(4)
C3 C7 1.529(4)
C3 H3 0.9800
C4 C5 1.512(4)
C5 C6 1.529(5)
C5 H5A 0.9700
C5 H5B 0.9700
C6 C7 1.562(4)
C6 H6A 0.9700
C6 H6B 0.9700
C7 C8 1.519(4)
C7 C19 1.535(4)
C8 C9 1.553(3)
C8 H8 0.9800
C9 C10 1.511(3)
C9 C20 1.535(4)
C9 C14 1.543(4)
C10 C11 1.510(3)
C11 C12 1.508(4)
C11 H11A 0.9700
C11 H11B 0.9700
C12 C16 1.488(4)
C12 H12 0.9800
C13 C14 1.486(4)
C14 H14A 0.9700
C14 H14B 0.9700
C15 C16 1.328(4)
C15 H15 0.9300
C16 C17 1.427(4)
C17 C18 1.330(5)
C17 H17 0.9300
C18 H18 0.9300
C19 H19A 0.9600
C19 H19B 0.9600
C19 H19C 0.9600
C20 H20A 0.9600
C20 H20B 0.9600
C20 H20C 0.9600

loop_
_geom_torsion_atom_site_label_1
_geom_torsion_atom_site_label_2
_geom_torsion_atom_site_label_3
_geom_torsion_atom_site_label_4
_geom_torsion
C12 O1 C1 O2 -176.5(3)
C12 O1 C1 C2 5.9(4)
O2 C1 C2 C10 -158.2(3)
O1 C1 C2 C10 19.3(4)
O2 C1 C2 C3 15.0(4)
O1 C1 C2 C3 -167.5(2)
C10 C2 C3 C4 -108.9(3)
C1 C2 C3 C4 78.2(3)
C10 C2 C3 C7 14.7(4)
C1 C2 C3 C7 -158.2(2)
C2 C3 C4 O5 -26.8(4)
C7 C3 C4 O5 -155.1(3)
C2 C3 C4 C5 152.9(2)
C7 C3 C4 C5 24.5(3)
O5 C4 C5 C6 171.6(3)
C3 C4 C5 C6 -8.1(3)
C4 C5 C6 C7 -11.1(3)
C2 C3 C7 C8 -39.9(3)
C4 C3 C7 C8 88.7(3)
C2 C3 C7 C19 82.0(3)
C4 C3 C7 C19 -149.4(2)
C2 C3 C7 C6 -158.8(2)
C4 C3 C7 C6 -30.3(3)
C5 C6 C7 C8 -92.5(3)
C5 C6 C7 C3 25.7(3)
C5 C6 C7 C19 145.3(3)
C13 O3 C8 C7 150.8(2)
C13 O3 C8 C9 24.8(3)
C3 C7 C8 O3 -68.0(3)
C19 C7 C8 O3 169.0(2)
C6 C7 C8 O3 46.0(3)
C3 C7 C8 C9 50.1(3)
C19 C7 C8 C9 -72.9(3)
C6 C7 C8 C9 164.1(2)
O3 C8 C9 C10 87.6(3)
C7 C8 C9 C10 -32.4(3)
O3 C8 C9 C20 -146.4(2)
C7 C8 C9 C20 93.6(3)
O3 C8 C9 C14 -27.9(3)
C7 C8 C9 C14 -147.9(2)
C1 C2 C10 C11 -2.6(4)
C3 C2 C10 C11 -175.3(3)
C1 C2 C10 C9 177.1(3)
C3 C2 C10 C9 4.4(4)
C20 C9 C10 C2 -123.1(3)
C14 C9 C10 C2 114.3(3)
C8 C9 C10 C2 4.0(4)
C20 C9 C10 C11 56.6(3)
C14 C9 C10 C11 -66.0(3)
C8 C9 C10 C11 -176.3(2)
C2 C10 C11 C12 -34.9(3)
C9 C10 C11 C12 145.4(2)
C1 O1 C12 C16 -168.2(2)
C1 O1 C12 C11 -43.8(3)
C10 C11 C12 O1 56.5(3)
C10 C11 C12 C16 175.6(2)
C8 O3 C13 O4 169.5(3)
C8 O3 C13 C14 -10.1(3)
O4 C13 C14 C9 171.5(3)
O3 C13 C14 C9 -9.0(3)
C10 C9 C14 C13 -95.0(3)
C20 C9 C14 C13 142.4(2)
C8 C9 C14 C13 22.4(3)
C18 O6 C15 C16 0.3(4)
O6 C15 C16 C17 -0.2(4)
O6 C15 C16 C12 178.7(3)
O1 C12 C16 C15 116.4(3)
C11 C12 C16 C15 -4.6(4)
O1 C12 C16 C17 -64.9(4)
C11 C12 C16 C17 174.1(3)
C15 C16 C17 C18 0.0(4)
C12 C16 C17 C18 -178.9(3)
C16 C17 C18 O6 0.2(5)
C15 O6 C18 C17 -0.3(4)
